data_1553354
loop_
_publ_author_name
'Zhang, Ruifei'
'Feng, Xiao'
'Su, Guozhu'
'Mu, Zejing'
'Zhang, Hexinge'
'Zhao, Yanan'
'Jiao, Shungang'
'Cao, Lan'
'Chen, Suyile'
'Tu, Pengfei'
'Chai, Xingyun'

_publ_section_title
;
 Bioactive Sesquiterpenoids from the Peeled Stems of Syringa pinnatifolia.
;
_journal_issue 8
_journal_name_full 'Journal of natural products'
_journal_page_first 1711
_journal_page_last 1720
_journal_paper_doi 10.1021/acs.jnatprod.7b01071
_journal_volume 81
_journal_year 2018
_chemical_absolute_configuration ad
_chemical_formula_moiety 'C15 H24 O2'
_chemical_formula_sum 'C15 H24 O2'
_chemical_formula_weight 236.34
_space_group_crystal_system orthorhombic
_space_group_IT_number 19
_space_group_name_Hall 'P 2ac 2ab'
_space_group_name_H-M_alt 'P 21 21 21'
_atom_sites_solution_hydrogens geom
_audit_creation_date 2017-09-07
_audit_creation_method
;
  Olex2 1.1
  (compiled 2011.02.15 svn.r1672, GUI svn.r3494)
;
_cell_angle_alpha 90
_cell_angle_beta 90
_cell_angle_gamma 90
_cell_formula_units_Z 4
_cell_length_a 6.0342(4)
_cell_length_b 12.8921(8)
_cell_length_c 17.5406(10)
_cell_measurement_reflns_used 2844
_cell_measurement_temperature 107.4
_cell_measurement_theta_max 70.8591
_cell_measurement_theta_min 3.4225
_cell_volume 1364.54(15)
_computing_cell_refinement
;
CrysAlisPro, Agilent Technologies,
Version 1.171.35.11 (release 16-05-2011 CrysAlis171 .NET)
(compiled May 16 2011,17:55:39)
;
_computing_data_collection
;
CrysAlisPro, Agilent Technologies,
Version 1.171.35.11 (release 16-05-2011 CrysAlis171 .NET)
(compiled May 16 2011,17:55:39)
;
_computing_data_reduction
;
CrysAlisPro, Agilent Technologies,
Version 1.171.35.11 (release 16-05-2011 CrysAlis171 .NET)
(compiled May 16 2011,17:55:39)
;
_computing_molecular_graphics
;
O. V. Dolomanov, L. J. Bourhis, R. J. Gildea, J. A. K. Howard and H. Puschmann,
OLEX2: a complete structure solution, refinement and analysis program.
J. Appl. Cryst. (2009). 42, 339-341.
;
_computing_publication_material
;
O. V. Dolomanov, L. J. Bourhis, R. J. Gildea, J. A. K. Howard and H. Puschmann,
OLEX2: a complete structure solution, refinement and analysis program.
J. Appl. Cryst. (2009). 42, 339-341.
;
_computing_structure_refinement 'SHELXL-2014/7 (Sheldrick, 2014)'
_diffrn_ambient_temperature 107.4
_diffrn_detector_area_resol_mean 16.0971
_diffrn_measured_fraction_theta_full 1.000
_diffrn_measured_fraction_theta_max 0.985
_diffrn_measurement_details
;
#__ type_ start__ end____ width___ exp.time_
  1 omega  -53.00  -27.00   1.0000    1.5000
omega____ theta____ kappa____ phi______ frames
    -       -8.5000  137.0000  153.0000 26

#__ type_ start__ end____ width___ exp.time_
  2 omega   52.00  100.00   1.0000    1.5000
omega____ theta____ kappa____ phi______ frames
    -       36.7919   76.0000   95.0000 48

#__ type_ start__ end____ width___ exp.time_
  3 omega  -14.00   51.00   1.0000    1.5000
omega____ theta____ kappa____ phi______ frames
    -       36.7919  -77.0000   60.0000 65

#__ type_ start__ end____ width___ exp.time_
  4 omega   28.00   95.00   1.0000    1.5000
omega____ theta____ kappa____ phi______ frames
    -       36.7919 -137.0000 -153.0000 67

#__ type_ start__ end____ width___ exp.time_
  5 omega   27.00   95.00   1.0000    1.5000
omega____ theta____ kappa____ phi______ frames
    -       36.7919 -137.0000   26.0000 68

#__ type_ start__ end____ width___ exp.time_
  6 omega   54.00   96.00   1.0000    2.0000
omega____ theta____ kappa____ phi______ frames
    -      108.0000  -45.0000   30.0000 42

#__ type_ start__ end____ width___ exp.time_
  7 omega   62.00   97.00   1.0000    2.0000
omega____ theta____ kappa____ phi______ frames
    -      108.0000  -45.0000  -60.0000 35

#__ type_ start__ end____ width___ exp.time_
  8 omega   79.00  133.00   1.0000    2.0000
omega____ theta____ kappa____ phi______ frames
    -      108.0000   15.0000  -90.0000 54

#__ type_ start__ end____ width___ exp.time_
  9 omega   99.00  148.00   1.0000    2.0000
omega____ theta____ kappa____ phi______ frames
    -      108.0000   45.0000 -180.0000 49

#__ type_ start__ end____ width___ exp.time_
 10 omega  142.00  174.00   1.0000    2.0000
omega____ theta____ kappa____ phi______ frames
    -      108.0000  111.0000    0.0000 32

#__ type_ start__ end____ width___ exp.time_
 11 omega   41.00   86.00   1.0000    2.0000
omega____ theta____ kappa____ phi______ frames
    -      108.0000  -45.0000  150.0000 45

#__ type_ start__ end____ width___ exp.time_
 12 omega  111.00  163.00   1.0000    2.0000
omega____ theta____ kappa____ phi______ frames
    -      108.0000   45.0000  -90.0000 52

#__ type_ start__ end____ width___ exp.time_
 13 omega   40.00   98.00   1.0000    2.0000
omega____ theta____ kappa____ phi______ frames
    -      108.0000  -45.0000   90.0000 58

#__ type_ start__ end____ width___ exp.time_
 14 omega  100.00  144.00   1.0000    2.0000
omega____ theta____ kappa____ phi______ frames
    -      108.0000  111.0000 -150.0000 44

#__ type_ start__ end____ width___ exp.time_
 15 omega   26.00   52.00   1.0000    1.5000
omega____ theta____ kappa____ phi______ frames
    -       35.8017   77.0000 -150.0000 26

#__ type_ start__ end____ width___ exp.time_
 16 omega   10.00   36.00   1.0000    1.5000
omega____ theta____ kappa____ phi______ frames
    -       35.8017  -77.0000  -90.0000 26

#__ type_ start__ end____ width___ exp.time_
 17 omega  153.00  178.00   1.0000    2.0000
omega____ theta____ kappa____ phi______ frames
    -      108.0000  111.0000  -30.0000 25

#__ type_ start__ end____ width___ exp.time_
 18 omega  134.00  160.00   1.0000    2.0000
omega____ theta____ kappa____ phi______ frames
    -      108.0000   45.0000  -60.0000 26

#__ type_ start__ end____ width___ exp.time_
 19 omega   95.00  114.00   1.0000    2.0000
omega____ theta____ kappa____ phi______ frames
    -      108.0000   45.0000  -60.0000 19
;
_diffrn_measurement_device_type 'Xcalibur, Eos, Gemini'
_diffrn_measurement_method '\w scans'
_diffrn_orient_matrix_UB_11 0.1807636000
_diffrn_orient_matrix_UB_12 -0.0573598000
_diffrn_orient_matrix_UB_13 0.0454465000
_diffrn_orient_matrix_UB_21 0.1123591000
_diffrn_orient_matrix_UB_22 -0.0326650000
_diffrn_orient_matrix_UB_23 -0.0750982000
_diffrn_orient_matrix_UB_31 0.1407822000
_diffrn_orient_matrix_UB_32 0.0995460000
_diffrn_orient_matrix_UB_33 0.0015652000
_diffrn_radiation_monochromator graphite
_diffrn_radiation_type 'Cu K\a'
_diffrn_radiation_wavelength 1.5418
_diffrn_reflns_av_R_equivalents 0.0220
_diffrn_reflns_av_unetI/netI 0.0300
_diffrn_reflns_Laue_measured_fraction_full 1.000
_diffrn_reflns_Laue_measured_fraction_max 0.985
_diffrn_reflns_limit_h_max 7
_diffrn_reflns_limit_h_min -4
_diffrn_reflns_limit_k_max 15
_diffrn_reflns_limit_k_min -13
_diffrn_reflns_limit_l_max 18
_diffrn_reflns_limit_l_min -21
_diffrn_reflns_number 5067
_diffrn_reflns_point_group_measured_fraction_full 0.998
_diffrn_reflns_point_group_measured_fraction_max 0.976
_diffrn_reflns_theta_full 67.684
_diffrn_reflns_theta_max 71.108
_diffrn_reflns_theta_min 4.256
_diffrn_source 'Enhance (Cu) X-ray Source'
_exptl_absorpt_coefficient_mu 0.578
_exptl_absorpt_correction_T_max 1.00000
_exptl_absorpt_correction_T_min 0.90157
_exptl_absorpt_correction_type multi-scan
_exptl_absorpt_process_details
;
CrysAlisPro, Agilent Technologies,
Version 1.171.35.11 (release 16-05-2011 CrysAlis171 .NET)
(compiled May 16 2011,17:55:39)
Empirical absorption correction using spherical harmonics,
 implemented in SCALE3 ABSPACK scaling algorithm.
;
_exptl_crystal_colour colorless
_exptl_crystal_density_diffrn 1.150
_exptl_crystal_description block
_exptl_crystal_F_000 520
_exptl_crystal_size_max 0.230
_exptl_crystal_size_mid 0.230
_exptl_crystal_size_min 0.200
_refine_diff_density_max 0.207
_refine_diff_density_min -0.163
_refine_diff_density_rms 0.042
_refine_ls_abs_structure_details
;
 Flack x determined using 1006 quotients [(I+)-(I-)]/[(I+)+(I-)]
 (Parsons, Flack and Wagner, Acta Cryst. B69 (2013) 249-259).
;
_refine_ls_abs_structure_Flack -0.07(10)
_refine_ls_extinction_method none
_refine_ls_goodness_of_fit_ref 1.041
_refine_ls_hydrogen_treatment constr
_refine_ls_matrix_type full
_refine_ls_number_parameters 159
_refine_ls_number_reflns 2584
_refine_ls_number_restraints 0
_refine_ls_restrained_S_all 1.041
_refine_ls_R_factor_all 0.0381
_refine_ls_R_factor_gt 0.0371
_refine_ls_shift/su_max 0.000
_refine_ls_shift/su_mean 0.000
_refine_ls_structure_factor_coef Fsqd
_refine_ls_weighting_details 'w=1/[\s^2^(Fo^2^)+(0.0578P)^2^+0.3280P] where P=(Fo^2^+2Fc^2^)/3'
_refine_ls_weighting_scheme calc
_refine_ls_wR_factor_gt 0.0972
_refine_ls_wR_factor_ref 0.0984
_reflns_Friedel_coverage 0.687
_reflns_Friedel_fraction_full 0.994
_reflns_Friedel_fraction_max 0.963
_reflns_number_gt 2516
_reflns_number_total 2584
_reflns_threshold_expression 'I > 2\s(I)'
_cod_data_source_file np7b01071_si_004.cif
_cod_data_source_block exp_5109
_cod_original_cell_volume 1364.55(14)
_cod_database_code 1553354
_reflns_odcompleteness_completeness 99.93
_reflns_odcompleteness_iscentric 1
_reflns_odcompleteness_theta 66.97
_shelx_estimated_absorpt_t_max 0.893
_shelx_estimated_absorpt_t_min 0.879
_shelx_shelxl_version_number 2014/7
_shelx_space_group_comment
;
The symmetry employed for this shelxl refinement is uniquely defined
by the following loop, which should always be used as a source of
symmetry information in preference to the above space-group names.
They are only intended as comments.
;

loop_
_space_group_symop_operation_xyz
'x, y, z'
'-x+1/2, -y, z+1/2'
'x+1/2, -y+1/2, -z'
'-x, y+1/2, -z+1/2'

loop_
_atom_site_label
_atom_site_type_symbol
_atom_site_fract_x
_atom_site_fract_y
_atom_site_fract_z
_atom_site_U_iso_or_equiv
_atom_site_adp_type
_atom_site_occupancy
_atom_site_site_symmetry_order
_atom_site_calc_flag
_atom_site_refinement_flags_posn
_atom_site_refinement_flags_adp
O1 O 0.2050(3) 0.36141(12) 0.49237(8) 0.0236(3) Uani 1 1 d . .
O2 O 0.8939(2) 0.51219(11) 0.43838(8) 0.0241(3) Uani 1 1 d . .
H2 H 0.9854 0.4660 0.4450 0.036 Uiso 1 1 calc R U
C1 C 0.4013(4) 0.36130(14) 0.50998(11) 0.0183(4) Uani 1 1 d . .
C6 C 0.4487(4) 0.61455(15) 0.61733(11) 0.0181(4) Uani 1 1 d . .
C7 C 0.5479(3) 0.56493(15) 0.67491(11) 0.0188(4) Uani 1 1 d . .
H7 H 0.7020 0.5656 0.6757 0.023 Uiso 1 1 calc R U
C3 C 0.7005(3) 0.49093(16) 0.48286(10) 0.0177(4) Uani 1 1 d . .
H3 H 0.7464 0.4802 0.5359 0.021 Uiso 1 1 calc R U
C11 C 0.4772(4) 0.34157(15) 0.58892(11) 0.0184(4) Uani 1 1 d . .
H11 H 0.6138 0.3101 0.5971 0.022 Uiso 1 1 calc R U
C12 C 0.5021(4) 0.39914(17) 0.37264(12) 0.0256(5) Uani 1 1 d . .
H12A H 0.4375 0.3344 0.3572 0.038 Uiso 1 1 calc R U
H12B H 0.6242 0.4155 0.3397 0.038 Uiso 1 1 calc R U
H12C H 0.3928 0.4530 0.3695 0.038 Uiso 1 1 calc R U
C9 C 0.4325(3) 0.38699(15) 0.72831(11) 0.0182(4) Uani 1 1 d . .
C10 C 0.3524(3) 0.36836(14) 0.64814(11) 0.0176(4) Uani 1 1 d . .
H10 H 0.2014 0.3764 0.6393 0.021 Uiso 1 1 calc R U
C8 C 0.4331(3) 0.50826(16) 0.73838(10) 0.0200(4) Uani 1 1 d . .
H8A H 0.2811 0.5324 0.7416 0.024 Uiso 1 1 calc R U
H8B H 0.5055 0.5253 0.7861 0.024 Uiso 1 1 calc R U
C14 C 0.6654(4) 0.34415(18) 0.74242(12) 0.0247(5) Uani 1 1 d . .
H14A H 0.6656 0.2706 0.7340 0.037 Uiso 1 1 calc R U
H14B H 0.7086 0.3584 0.7940 0.037 Uiso 1 1 calc R U
H14C H 0.7680 0.3766 0.7081 0.037 Uiso 1 1 calc R U
C4 C 0.5534(4) 0.58784(15) 0.47953(11) 0.0189(4) Uani 1 1 d . .
H4A H 0.3998 0.5666 0.4749 0.023 Uiso 1 1 calc R U
H4B H 0.5911 0.6276 0.4344 0.023 Uiso 1 1 calc R U
C5 C 0.5785(4) 0.65779(14) 0.55051(11) 0.0193(4) Uani 1 1 d . .
H5A H 0.7339 0.6628 0.5642 0.023 Uiso 1 1 calc R U
H5B H 0.5256 0.7270 0.5387 0.023 Uiso 1 1 calc R U
C2 C 0.5846(4) 0.39037(15) 0.45441(11) 0.0190(4) Uani 1 1 d . .
H2A H 0.6950 0.3346 0.4557 0.023 Uiso 1 1 calc R U
C15 C 0.2722(4) 0.34031(18) 0.78685(12) 0.0235(5) Uani 1 1 d . .
H15A H 0.1265 0.3681 0.7789 0.035 Uiso 1 1 calc R U
H15B H 0.3215 0.3572 0.8374 0.035 Uiso 1 1 calc R U
H15C H 0.2683 0.2663 0.7809 0.035 Uiso 1 1 calc R U
C13 C 0.2003(4) 0.62744(17) 0.61067(12) 0.0236(5) Uani 1 1 d . .
H13A H 0.1457 0.5843 0.5702 0.035 Uiso 1 1 calc R U
H13B H 0.1661 0.6986 0.5998 0.035 Uiso 1 1 calc R U
H13C H 0.1314 0.6076 0.6578 0.035 Uiso 1 1 calc R U

loop_
_atom_site_aniso_label
_atom_site_aniso_U_11
_atom_site_aniso_U_22
_atom_site_aniso_U_33
_atom_site_aniso_U_23
_atom_site_aniso_U_13
_atom_site_aniso_U_12
O1 0.0237(8) 0.0225(8) 0.0246(7) 0.0008(6) -0.0060(6) -0.0048(7)
O2 0.0198(8) 0.0275(7) 0.0248(7) 0.0037(6) 0.0032(6) 0.0014(6)
C1 0.0234(10) 0.0099(8) 0.0216(9) -0.0025(7) -0.0022(8) 0.0011(8)
C6 0.0202(10) 0.0139(8) 0.0202(9) -0.0044(7) 0.0011(8) -0.0016(8)
C7 0.0177(10) 0.0179(9) 0.0209(9) -0.0036(8) 0.0007(8) -0.0029(8)
C3 0.0193(10) 0.0193(9) 0.0146(8) 0.0010(7) -0.0007(7) -0.0004(9)
C11 0.0208(10) 0.0127(8) 0.0217(9) 0.0026(7) -0.0022(8) 0.0004(8)
C12 0.0342(13) 0.0252(10) 0.0173(9) -0.0017(8) -0.0027(9) -0.0035(10)
C9 0.0161(10) 0.0203(10) 0.0181(9) 0.0021(7) 0.0007(8) 0.0024(8)
C10 0.0154(9) 0.0143(9) 0.0230(10) 0.0033(7) -0.0019(7) -0.0012(7)
C8 0.0206(9) 0.0227(10) 0.0168(9) -0.0018(8) -0.0006(8) 0.0006(9)
C14 0.0199(10) 0.0340(11) 0.0202(9) 0.0045(9) -0.0003(8) 0.0060(9)
C4 0.0221(10) 0.0167(9) 0.0177(9) 0.0025(7) -0.0022(8) -0.0012(8)
C5 0.0211(10) 0.0148(8) 0.0219(9) 0.0016(8) 0.0010(8) -0.0020(8)
C2 0.0229(10) 0.0170(9) 0.0170(9) -0.0005(7) -0.0010(8) 0.0023(8)
C15 0.0230(11) 0.0257(10) 0.0220(9) 0.0061(8) 0.0013(8) 0.0030(9)
C13 0.0216(11) 0.0228(10) 0.0265(10) 0.0023(8) -0.0001(8) 0.0019(9)

loop_
_atom_type_symbol
_atom_type_description
_atom_type_scat_dispersion_real
_atom_type_scat_dispersion_imag
_atom_type_scat_source
C C 0.0181 0.0091 'International Tables Vol C Tables 4.2.6.8 and 6.1.1.4'
H H 0.0000 0.0000 'International Tables Vol C Tables 4.2.6.8 and 6.1.1.4'
O O 0.0492 0.0322 'International Tables Vol C Tables 4.2.6.8 and 6.1.1.4'

loop_
_geom_angle_atom_site_label_1
_geom_angle_atom_site_label_2
_geom_angle_atom_site_label_3
_geom_angle
C3 O2 H2 109.5
O1 C1 C11 122.39(19)
O1 C1 C2 122.79(18)
C11 C1 C2 114.63(18)
C7 C6 C5 121.92(19)
C7 C6 C13 123.67(19)
C13 C6 C5 114.33(18)
C6 C7 H7 117.0
C6 C7 C8 125.92(19)
C8 C7 H7 117.0
O2 C3 H3 108.3
O2 C3 C4 107.18(16)
O2 C3 C2 110.58(16)
C4 C3 H3 108.3
C4 C3 C2 113.99(17)
C2 C3 H3 108.3
C1 C11 H11 119.6
C10 C11 C1 120.75(19)
C10 C11 H11 119.6
H12A C12 H12B 109.5
H12A C12 H12C 109.5
H12B C12 H12C 109.5
C2 C12 H12A 109.5
C2 C12 H12B 109.5
C2 C12 H12C 109.5
C10 C9 C8 105.31(15)
C10 C9 C14 112.83(17)
C10 C9 C15 111.11(17)
C14 C9 C8 109.77(18)
C14 C9 C15 109.23(17)
C15 C9 C8 108.44(16)
C11 C10 C9 126.13(19)
C11 C10 H10 116.9
C9 C10 H10 116.9
C7 C8 C9 113.67(16)
C7 C8 H8A 108.8
C7 C8 H8B 108.8
C9 C8 H8A 108.8
C9 C8 H8B 108.8
H8A C8 H8B 107.7
C9 C14 H14A 109.5
C9 C14 H14B 109.5
C9 C14 H14C 109.5
H14A C14 H14B 109.5
H14A C14 H14C 109.5
H14B C14 H14C 109.5
C3 C4 H4A 109.0
C3 C4 H4B 109.0
C3 C4 C5 112.84(16)
H4A C4 H4B 107.8
C5 C4 H4A 109.0
C5 C4 H4B 109.0
C6 C5 C4 110.96(16)
C6 C5 H5A 109.4
C6 C5 H5B 109.4
C4 C5 H5A 109.4
C4 C5 H5B 109.4
H5A C5 H5B 108.0
C1 C2 C3 109.07(15)
C1 C2 C12 112.60(18)
C1 C2 H2A 107.4
C3 C2 H2A 107.4
C12 C2 C3 112.79(16)
C12 C2 H2A 107.4
C9 C15 H15A 109.5
C9 C15 H15B 109.5
C9 C15 H15C 109.5
H15A C15 H15B 109.5
H15A C15 H15C 109.5
H15B C15 H15C 109.5
C6 C13 H13A 109.5
C6 C13 H13B 109.5
C6 C13 H13C 109.5
H13A C13 H13B 109.5
H13A C13 H13C 109.5
H13B C13 H13C 109.5

loop_
_geom_bond_atom_site_label_1
_geom_bond_atom_site_label_2
_geom_bond_distance
O1 C1 1.224(3)
O2 H2 0.8200
O2 C3 1.430(2)
C1 C11 1.480(3)
C1 C2 1.521(3)
C6 C7 1.337(3)
C6 C5 1.516(3)
C6 C13 1.513(3)
C7 H7 0.9300
C7 C8 1.501(3)
C3 H3 0.9800
C3 C4 1.534(3)
C3 C2 1.555(3)
C11 H11 0.9300
C11 C10 1.329(3)
C12 H12A 0.9600
C12 H12B 0.9600
C12 H12C 0.9600
C12 C2 1.522(3)
C9 C10 1.506(3)
C9 C8 1.573(3)
C9 C14 1.530(3)
C9 C15 1.534(3)
C10 H10 0.9300
C8 H8A 0.9700
C8 H8B 0.9700
C14 H14A 0.9600
C14 H14B 0.9600
C14 H14C 0.9600
C4 H4A 0.9700
C4 H4B 0.9700
C4 C5 1.545(3)
C5 H5A 0.9700
C5 H5B 0.9700
C2 H2A 0.9800
C15 H15A 0.9600
C15 H15B 0.9600
C15 H15C 0.9600
C13 H13A 0.9600
C13 H13B 0.9600
C13 H13C 0.9600

loop_
_geom_hbond_atom_site_label_D
_geom_hbond_atom_site_label_H
_geom_hbond_atom_site_label_A
_geom_hbond_distance_DH
_geom_hbond_distance_HA
_geom_hbond_distance_DA
_geom_hbond_angle_DHA
_geom_hbond_site_symmetry_A
O2 H2 O1 0.82 2.07 2.863(2) 164.3 1_655

loop_
_geom_torsion_atom_site_label_1
_geom_torsion_atom_site_label_2
_geom_torsion_atom_site_label_3
_geom_torsion_atom_site_label_4
_geom_torsion
O1 C1 C11 C10 -30.5(3)
O1 C1 C2 C3 115.2(2)
O1 C1 C2 C12 -10.8(3)
O2 C3 C4 C5 -98.69(18)
O2 C3 C2 C1 171.54(15)
O2 C3 C2 C12 -62.6(2)
C1 C11 C10 C9 -158.00(19)
C6 C7 C8 C9 102.0(2)
C7 C6 C5 C4 103.4(2)
C3 C4 C5 C6 -78.7(2)
C11 C1 C2 C3 -59.8(2)
C11 C1 C2 C12 174.19(17)
C10 C9 C8 C7 -49.6(2)
C8 C9 C10 C11 104.0(2)
C14 C9 C10 C11 -15.7(3)
C14 C9 C8 C7 72.2(2)
C4 C3 C2 C1 -67.6(2)
C4 C3 C2 C12 58.3(2)
C5 C6 C7 C8 -172.02(18)
C2 C1 C11 C10 144.49(19)
C2 C3 C4 C5 138.60(17)
C15 C9 C10 C11 -138.7(2)
C15 C9 C8 C7 -168.57(17)
C13 C6 C7 C8 4.6(3)
C13 C6 C5 C4 -73.4(2)
